data_7046542
loop_
_publ_author_name
'Hao, Zhi-Min'
'Chao, Meng-Yao'
'Liu, Yan'
'Song, Ying-Lin'
'Yang, Junyi'
'Ding, lifeng'
'Zhang, Wen-Hua'
'Lang, Jian-Ping'

_publ_section_title
;
 Evaluating the component contribution to the nonlinear optical
 performances using stable [Ni4O4] cuboidal clusters as models
;
_journal_name_full 'Dalton Transactions'
_journal_paper_doi 10.1039/C8DT02080A
_journal_year 2018
_chemical_formula_moiety 'C32 H44 Br4 Cl4 N4 Ni4 O8'
_chemical_formula_sum 'C32 H44 Br4 Cl4 N4 Ni4 O8'
_chemical_formula_weight 1308.99
_space_group_crystal_system tetragonal
_space_group_IT_number 142
_space_group_name_Hall '-I 4bd 2c'
_space_group_name_H-M_alt 'I 41/a c d'
_symmetry_space_group_name_Hall '-I 4bd 2c'
_symmetry_space_group_name_H-M 'I 41/a c d :2'
_atom_sites_solution_hydrogens mixed
_audit_creation_method SHELXL-2013
_audit_update_record
;
2018-02-27 deposited with the CCDC.
2018-06-05 downloaded from the CCDC.
;
_cell_angle_alpha 90
_cell_angle_beta 90
_cell_angle_gamma 90
_cell_formula_units_Z 8
_cell_length_a 16.899(3)
_cell_length_b 16.899(3)
_cell_length_c 32.661(9)
_cell_measurement_reflns_used 9956
_cell_measurement_temperature 277(2)
_cell_measurement_theta_max 28.12
_cell_measurement_theta_min 2.49
_cell_volume 9327(3)
_computing_cell_refinement 'Bruker D8 Quest'
_computing_data_collection 'Bruker D8 Quest'
_computing_data_reduction 'Bruker D8 Quest'
_computing_molecular_graphics 'SHELXL-2013 (Sheldrick, 2013)'
_computing_publication_material 'publCIF (Westrip, 2010)'
_computing_structure_refinement 'SHELXL-2013 (Sheldrick, 2013)'
_computing_structure_solution 'SHELXL-2013 (Sheldrick, 2013)'
_diffrn_ambient_temperature 277(2)
_diffrn_measured_fraction_theta_full 0.999
_diffrn_measured_fraction_theta_max 0.999
_diffrn_measurement_device_type 'Bruker D8 Quest'
_diffrn_measurement_method 'phi and omega scans'
_diffrn_radiation_type MoK\a
_diffrn_radiation_wavelength 0.71073
_diffrn_reflns_av_R_equivalents 0.1505
_diffrn_reflns_av_unetI/netI 0.0286
_diffrn_reflns_Laue_measured_fraction_full 0.999
_diffrn_reflns_Laue_measured_fraction_max 0.999
_diffrn_reflns_limit_h_max 22
_diffrn_reflns_limit_h_min -22
_diffrn_reflns_limit_k_max 22
_diffrn_reflns_limit_k_min -22
_diffrn_reflns_limit_l_max 43
_diffrn_reflns_limit_l_min -43
_diffrn_reflns_number 201966
_diffrn_reflns_point_group_measured_fraction_full 0.999
_diffrn_reflns_point_group_measured_fraction_max 0.999
_diffrn_reflns_theta_full 25.242
_diffrn_reflns_theta_max 28.298
_diffrn_reflns_theta_min 2.410
_diffrn_standards_decay_% 0
_diffrn_standards_interval_count 0
_diffrn_standards_interval_time 0
_diffrn_standards_number 0
_exptl_absorpt_coefficient_mu 5.294
_exptl_absorpt_correction_T_max 0.728
_exptl_absorpt_correction_T_min 0.292
_exptl_absorpt_correction_type multi-scan
_exptl_absorpt_process_details
;
 Sheldrick, G.M. SADABS (Program for Scaling and Correction of Area Detector
 Data), version 2008/1; University of G\"ottingen: G\"ottingen, Germany, 2008.
;
_exptl_crystal_colour green
_exptl_crystal_density_diffrn 1.864
_exptl_crystal_description prism
_exptl_crystal_F_000 5184
_exptl_crystal_size_max 0.300
_exptl_crystal_size_mid 0.200
_exptl_crystal_size_min 0.060
_refine_diff_density_max 1.065
_refine_diff_density_min -0.599
_refine_diff_density_rms 0.143
_refine_ls_extinction_method none
_refine_ls_goodness_of_fit_ref 1.154
_refine_ls_hydrogen_treatment mixed
_refine_ls_matrix_type full
_refine_ls_number_parameters 130
_refine_ls_number_reflns 2907
_refine_ls_number_restraints 1
_refine_ls_restrained_S_all 1.154
_refine_ls_R_factor_all 0.0962
_refine_ls_R_factor_gt 0.0808
_refine_ls_shift/su_max 0.000
_refine_ls_shift/su_mean 0.000
_refine_ls_structure_factor_coef Fsqd
_refine_ls_weighting_details
;
 w=1/[\s^2^(Fo^2^)+(0.2039P)^2^+79.0662P]
 where P=(Fo^2^+2Fc^2^)/3
;
_refine_ls_weighting_scheme calc
_refine_ls_wR_factor_gt 0.2849
_refine_ls_wR_factor_ref 0.3057
_reflns_Friedel_coverage 0.000
_reflns_number_gt 2489
_reflns_number_total 2907
_reflns_threshold_expression 'I > 2\s(I)'
_cod_data_source_file c8dt02080a2.cif
_cod_data_source_block CPX4
_cod_original_cell_volume 9327(4)
_cod_database_code 7046542
_publcif_datablock.id {98ba72f1-471e-4bc1-895a-a863c191465d}

_shelx_space_group_comment
;
The symmetry employed for this shelxl refinement is uniquely defined
by the following loop, which should always be used as a source of
symmetry information in preference to the above space-group names.
They are only intended as comments.
;
_shelx_estimated_absorpt_t_min 0.300
_shelx_estimated_absorpt_t_max 0.742
_shelxl_version_number 2013-2

loop_
_space_group_symop_operation_xyz
'x, y, z'
'-y+1/4, x+3/4, z+1/4'
'-x+1/2, -y, z+1/2'
'y+1/4, -x+1/4, z+3/4'
'x, -y, -z+1/2'
'y+1/4, x+3/4, -z+3/4'
'-x+1/2, y, -z'
'-y+1/4, -x+1/4, -z+1/4'
'x+1/2, y+1/2, z+1/2'
'-y+3/4, x+5/4, z+3/4'
'-x+1, -y+1/2, z+1'
'y+3/4, -x+3/4, z+5/4'
'x+1/2, -y+1/2, -z+1'
'y+3/4, x+5/4, -z+5/4'
'-x+1, y+1/2, -z+1/2'
'-y+3/4, -x+3/4, -z+3/4'
'-x, -y, -z'
'y-1/4, -x-3/4, -z-1/4'
'x-1/2, y, -z-1/2'
'-y-1/4, x-1/4, -z-3/4'
'-x, y, z-1/2'
'-y-1/4, -x-3/4, z-3/4'
'x-1/2, -y, z'
'y-1/4, x-1/4, z-1/4'
'-x+1/2, -y+1/2, -z+1/2'
'y+1/4, -x-1/4, -z+1/4'
'x, y+1/2, -z'
'-y+1/4, x+1/4, -z-1/4'
'-x+1/2, y+1/2, z'
'-y+1/4, -x-1/4, z-1/4'
'x, -y+1/2, z+1/2'
'y+1/4, x+1/4, z+1/4'

loop_
_atom_site_label
_atom_site_type_symbol
_atom_site_fract_x
_atom_site_fract_y
_atom_site_fract_z
_atom_site_U_iso_or_equiv
_atom_site_adp_type
_atom_site_occupancy
_atom_site_site_symmetry_order
_atom_site_calc_flag
_atom_site_refinement_flags_posn
_atom_site_refinement_flags_adp
Br1 Br 0.28239(5) 0.30171(7) 0.08069(3) 0.0435(4) Uani 1 1 d . .
Ni1 Ni 0.40909(6) 0.22610(6) 0.09166(3) 0.0260(4) Uani 1 1 d . .
Cl1 Cl 0.4921(3) 0.10201(19) -0.09287(7) 0.0727(11) Uani 1 1 d . .
O1 O 0.5177(3) 0.1730(3) 0.09576(16) 0.0275(12) Uani 1 1 d . .
O2 O 0.3494(5) 0.1187(5) 0.0992(2) 0.0524(19) Uani 1 1 d D .
H1O2 H 0.363(7) 0.093(6) 0.119(2) 0.063 Uiso 1 1 d D U
N1 N 0.4258(4) 0.1941(4) 0.0312(2) 0.0305(15) Uani 1 1 d . .
C1 C 0.5250(5) 0.1132(5) 0.0655(3) 0.0342(18) Uani 1 1 d . .
H1A H 0.5017 0.0643 0.0753 0.041 Uiso 1 1 calc R U
H1B H 0.5805 0.1035 0.0597 0.041 Uiso 1 1 calc R U
C2 C 0.4837(5) 0.1392(5) 0.0272(2) 0.0297(17) Uani 1 1 d . .
C3 C 0.5038(6) 0.1098(5) -0.0109(2) 0.0357(19) Uani 1 1 d . .
H3 H 0.5437 0.0723 -0.0134 0.043 Uiso 1 1 calc R U
C4 C 0.4642(6) 0.1366(5) -0.0451(2) 0.0365(19) Uani 1 1 d . .
C5 C 0.4046(6) 0.1909(5) -0.0410(3) 0.038(2) Uani 1 1 d . .
H5 H 0.3766 0.2083 -0.0638 0.046 Uiso 1 1 calc R U
C6 C 0.3869(6) 0.2195(5) -0.0024(3) 0.0363(19) Uani 1 1 d . .
H6 H 0.3472 0.2572 0.0004 0.044 Uiso 1 1 calc R U
C7 C 0.2974(16) 0.0171(14) 0.0568(8) 0.150(11) Uani 1 1 d . .
H7A H 0.2497 -0.0021 0.0443 0.225 Uiso 1 1 calc R U
H7B H 0.3184 -0.0227 0.0747 0.225 Uiso 1 1 calc R U
H7C H 0.3355 0.0292 0.0359 0.225 Uiso 1 1 calc R U
C8 C 0.2804(8) 0.0863(9) 0.0795(5) 0.078(4) Uani 1 1 d . .
H8A H 0.2411 0.0740 0.1002 0.094 Uiso 1 1 calc R U
H8B H 0.2581 0.1258 0.0614 0.094 Uiso 1 1 calc R U

loop_
_atom_site_aniso_label
_atom_site_aniso_U_11
_atom_site_aniso_U_22
_atom_site_aniso_U_33
_atom_site_aniso_U_23
_atom_site_aniso_U_13
_atom_site_aniso_U_12
Br1 0.0335(5) 0.0652(7) 0.0318(6) -0.0030(4) -0.0015(3) 0.0087(4)
Ni1 0.0290(6) 0.0356(6) 0.0134(6) -0.0023(4) -0.0015(4) 0.0009(4)
Cl1 0.138(3) 0.0634(17) 0.0163(11) -0.0090(11) 0.0019(15) 0.033(2)
O1 0.035(3) 0.037(3) 0.011(2) -0.004(2) -0.005(2) 0.005(2)
O2 0.054(4) 0.065(5) 0.039(4) 0.005(3) -0.018(3) -0.018(4)
N1 0.035(4) 0.038(4) 0.018(3) -0.005(3) -0.003(3) 0.001(3)
C1 0.048(5) 0.034(4) 0.021(4) -0.004(3) 0.001(3) 0.004(3)
C2 0.045(5) 0.027(4) 0.017(4) -0.003(3) -0.003(3) -0.006(3)
C3 0.060(5) 0.027(4) 0.020(4) -0.004(3) 0.009(4) 0.002(4)
C4 0.065(6) 0.028(4) 0.016(4) -0.004(3) 0.004(4) -0.001(4)
C5 0.058(6) 0.039(5) 0.017(4) 0.002(3) -0.009(4) -0.009(4)
C6 0.041(5) 0.048(5) 0.020(4) -0.001(4) -0.012(4) 0.005(4)
C7 0.21(3) 0.125(18) 0.116(19) -0.042(15) -0.043(18) -0.066(19)
C8 0.055(8) 0.078(9) 0.102(12) 0.007(8) -0.024(7) -0.035(7)

loop_
_atom_type_symbol
_atom_type_description
_atom_type_scat_dispersion_real
_atom_type_scat_dispersion_imag
_atom_type_scat_source
C C 0.0033 0.0016 'International Tables Vol C Tables 4.2.6.8 and 6.1.1.4'
H H 0.0000 0.0000 'International Tables Vol C Tables 4.2.6.8 and 6.1.1.4'
Br Br -0.2901 2.4595 'International Tables Vol C Tables 4.2.6.8 and 6.1.1.4'
Cl Cl 0.1484 0.1585 'International Tables Vol C Tables 4.2.6.8 and 6.1.1.4'
N N 0.0061 0.0033 'International Tables Vol C Tables 4.2.6.8 and 6.1.1.4'
Ni Ni 0.3393 1.1124 'International Tables Vol C Tables 4.2.6.8 and 6.1.1.4'
O O 0.0106 0.0060 'International Tables Vol C Tables 4.2.6.8 and 6.1.1.4'

loop_
_geom_angle_atom_site_label_1
_geom_angle_atom_site_label_2
_geom_angle_atom_site_label_3
_geom_angle
_geom_angle_site_symmetry_1
_geom_angle_site_symmetry_3
O1 Ni1 O1 81.7(2) . 26_565
O1 Ni1 N1 80.0(2) . .
O1 Ni1 N1 161.0(3) 26_565 .
O1 Ni1 O2 92.5(3) . .
O1 Ni1 O2 89.0(3) 26_565 .
N1 Ni1 O2 87.2(3) . .
O1 Ni1 O1 79.9(3) . 11_554
O1 Ni1 O1 80.2(2) 26_565 11_554
N1 Ni1 O1 101.1(3) . 11_554
O2 Ni1 O1 167.6(3) . 11_554
O1 Ni1 Br1 173.52(17) . .
O1 Ni1 Br1 102.24(17) 26_565 .
N1 Ni1 Br1 96.5(2) . .
O2 Ni1 Br1 92.7(2) . .
O1 Ni1 Br1 95.57(16) 11_554 .
C1 O1 Ni1 110.1(5) . .
C1 O1 Ni1 127.3(5) . 20_656
Ni1 O1 Ni1 99.2(2) . 20_656
C1 O1 Ni1 118.7(5) . 11_554
Ni1 O1 Ni1 99.6(2) . 11_554
Ni1 O1 Ni1 97.2(2) 20_656 11_554
C8 O2 Ni1 132.0(8) . .
C8 O2 H1O2 113(9) . .
Ni1 O2 H1O2 114(9) . .
C2 N1 C6 119.4(7) . .
C2 N1 Ni1 111.7(5) . .
C6 N1 Ni1 128.9(6) . .
O1 C1 C2 109.4(7) . .
O1 C1 H1A 109.8 . .
C2 C1 H1A 109.8 . .
O1 C1 H1B 109.8 . .
C2 C1 H1B 109.8 . .
H1A C1 H1B 108.2 . .
N1 C2 C3 120.7(8) . .
N1 C2 C1 117.2(7) . .
C3 C2 C1 122.1(8) . .
C4 C3 C2 119.5(8) . .
C4 C3 H3 120.2 . .
C2 C3 H3 120.2 . .
C5 C4 C3 119.9(8) . .
C5 C4 Cl1 121.0(7) . .
C3 C4 Cl1 119.2(7) . .
C4 C5 C6 118.8(8) . .
C4 C5 H5 120.6 . .
C6 C5 H5 120.6 . .
N1 C6 C5 121.6(8) . .
N1 C6 H6 119.2 . .
C5 C6 H6 119.2 . .
C8 C7 H7A 109.5 . .
C8 C7 H7B 109.5 . .
H7A C7 H7B 109.5 . .
C8 C7 H7C 109.5 . .
H7A C7 H7C 109.5 . .
H7B C7 H7C 109.5 . .
C7 C8 O2 112.7(14) . .
C7 C8 H8A 109.1 . .
O2 C8 H8A 109.1 . .
C7 C8 H8B 109.1 . .
O2 C8 H8B 109.1 . .
H8A C8 H8B 107.8 . .

loop_
_geom_bond_atom_site_label_1
_geom_bond_atom_site_label_2
_geom_bond_distance
_geom_bond_site_symmetry_2
Br1 Ni1 2.5190(14) .
Ni1 O1 2.048(6) .
Ni1 O1 2.060(5) 26_565
Ni1 N1 2.067(7) .
Ni1 O2 2.091(8) .
Ni1 O1 2.111(6) 11_554
Cl1 C4 1.732(9) .
O1 C1 1.419(10) .
O1 Ni1 2.060(5) 20_656
O1 Ni1 2.111(6) 11_554
O2 C8 1.438(13) .
O2 H1O2 0.82(2) .
N1 C2 1.355(11) .
N1 C6 1.350(11) .
C1 C2 1.498(12) .
C1 H1A 0.9700 .
C1 H1B 0.9700 .
C2 C3 1.381(11) .
C3 C4 1.379(12) .
C3 H3 0.9300 .
C4 C5 1.369(14) .
C5 C6 1.383(12) .
C5 H5 0.9300 .
C6 H6 0.9300 .
C7 C8 1.41(3) .
C7 H7A 0.9600 .
C7 H7B 0.9600 .
C7 H7C 0.9600 .
C8 H8A 0.9700 .
C8 H8B 0.9700 .

loop_
_geom_hbond_atom_site_label_D
_geom_hbond_atom_site_label_H
_geom_hbond_atom_site_label_A
_geom_hbond_distance_DH
_geom_hbond_distance_HA
_geom_hbond_distance_DA
_geom_hbond_angle_DHA
_geom_hbond_site_symmetry_A
O2 H1O2 Br1 0.82(2) 2.40(5) 3.189(7) 160(11) 20_656
C1 H1A Cl1 0.97 2.87 3.757(10) 152.3 17_655
C1 H1B Br1 0.97 2.90 3.593(9) 129.3 11_554
C6 H6 Br1 0.93 2.94 3.524(10) 122.3 .
C8 H8B Br1 0.97 3.07 3.640(15) 119.3 .
